data_4022854
loop_
_publ_author_name
'Jovina M. Sorbetti'
'Kristen N. Clary'
'Danica A. Rankic'
'Jeremy E. Wulff'
'Masood Parvez'
'Thomas G. Back'

_publ_contact_author
;
    Masood Parvez
    Department of Chemistry
    University of Calgary
    2500 University Drive N.W.
    Calgary, Alberta, Canada T2N 1N4  
;
_publ_contact_author_email ' parvez@ucalgary.ca '
_publ_contact_author_fax ' (403)289-9488 '
_publ_contact_author_phone ' (403)220-5348 '
_publ_section_title
;
 Aza-Morita-Baylis-Hillman Reactions and Cyclizations of Conjugated
 Dienes Activated by Sulfone, Ester, and Keto Groups
;
_journal_name_full 'Journal of Organic Chemistry'
_journal_page_first 3326
_journal_page_last 3331
_journal_paper_doi 10.1021/jo062655+
_journal_volume 72
_journal_year 2007
_chemical_formula_sum 'C24 H21 N O3 S'
_chemical_formula_weight 403.48
_chemical_name_systematic
;
 ?
;
_space_group_IT_number 14
_symmetry_cell_setting monoclinic
_symmetry_space_group_name_Hall '-P 2yn'
_symmetry_space_group_name_H-M 'P 1 21/n 1'
_atom_sites_solution_hydrogens geom
_atom_sites_solution_primary direct
_atom_sites_solution_secondary difmap
_audit_creation_method SHELXL-97
_cell_angle_alpha 90.00
_cell_angle_beta 94.06(2)
_cell_angle_gamma 90.00
_cell_formula_units_Z 4
_cell_length_a 12.779(8)
_cell_length_b 10.326(4)
_cell_length_c 15.405(9)
_cell_measurement_reflns_used 7261
_cell_measurement_temperature 173(2)
_cell_measurement_theta_max 27.5
_cell_measurement_theta_min 3.7
_cell_volume 2027.7(19)
_computing_cell_refinement 'HKL DENZO (Otwinowski & Minor, 1997)'
_computing_data_collection 'COLLECT (Hooft, 1998)'
_computing_data_reduction 'SCALEPACK (Otwinowski & Minor, 1997)'
_computing_molecular_graphics 'ORTEPII (Johnson, 1976)'
_computing_publication_material 'SHELXL-97 (Sheldrick, 1997)'
_computing_structure_refinement 'SHELXL-97 (Sheldrick, 1997)'
_computing_structure_solution 'SAPI91 (Fan, 1991)'
_diffrn_ambient_temperature 173(2)
_diffrn_measured_fraction_theta_full 0.993
_diffrn_measured_fraction_theta_max 0.993
_diffrn_measurement_device_type 'Nonius KappaCCD'
_diffrn_measurement_method ' \w and \f '
_diffrn_radiation_monochromator graphite
_diffrn_radiation_source 'fine-focus sealed tube'
_diffrn_radiation_type MoK\a
_diffrn_radiation_wavelength 0.71073
_diffrn_reflns_av_R_equivalents 0.0373
_diffrn_reflns_av_sigmaI/netI 0.0573
_diffrn_reflns_limit_h_max 16
_diffrn_reflns_limit_h_min -16
_diffrn_reflns_limit_k_max 13
_diffrn_reflns_limit_k_min -10
_diffrn_reflns_limit_l_max 19
_diffrn_reflns_limit_l_min -19
_diffrn_reflns_number 7261
_diffrn_reflns_theta_full 27.49
_diffrn_reflns_theta_max 27.49
_diffrn_reflns_theta_min 3.75
_exptl_absorpt_coefficient_mu 0.185
_exptl_absorpt_correction_T_max 0.9872
_exptl_absorpt_correction_T_min 0.9657
_exptl_absorpt_correction_type multi-scan
_exptl_absorpt_process_details 'SORTAV: (Blessing, 1997)'
_exptl_crystal_colour colorless
_exptl_crystal_density_diffrn 1.322
_exptl_crystal_density_method 'not measured'
_exptl_crystal_description plate
_exptl_crystal_F_000 848
_exptl_crystal_size_max 0.19
_exptl_crystal_size_mid 0.14
_exptl_crystal_size_min 0.07
_refine_diff_density_max 0.502
_refine_diff_density_min -0.573
_refine_diff_density_rms 0.054
_refine_ls_extinction_method none
_refine_ls_goodness_of_fit_ref 1.028
_refine_ls_hydrogen_treatment constr
_refine_ls_matrix_type full
_refine_ls_number_parameters 262
_refine_ls_number_reflns 4620
_refine_ls_number_restraints 0
_refine_ls_restrained_S_all 1.028
_refine_ls_R_factor_all 0.0733
_refine_ls_R_factor_gt 0.0469
_refine_ls_shift/su_max 0.000
_refine_ls_shift/su_mean 0.000
_refine_ls_structure_factor_coef Fsqd
_refine_ls_weighting_details 'calc w=1/[\s^2^(Fo^2^)+(0.0420P)^2^+1.2300P] where P=(Fo^2^+2Fc^2^)/3'
_refine_ls_weighting_scheme calc
_refine_ls_wR_factor_gt 0.1035
_refine_ls_wR_factor_ref 0.1183
_reflns_number_gt 3453
_reflns_number_total 4620
_reflns_threshold_expression >2sigma(I)
_cod_data_source_file jo062655+rom20061226_030807.cif
_cod_data_source_block Compound_I
_cod_depositor_comments
;
The following automatic conversions were performed:
'_symmetry_cell_setting' value ' Monoclinic' changed to 'monoclinic'
according to '/home/saulius/struct/CIF-dictionaries/cif_core.dic'
dictionary named 'cif_core.dic' version 2.4.1 from
2010-06-29.

'_exptl_absorpt_correction_type' value 'Multi-scan' changed
to 'multi-scan' according to
'/home/saulius/struct/CIF-dictionaries/cif_core.dic' dictionary named
'cif_core.dic' version 2.4.1 from 2010-06-29.

Automatic conversion script
Id: cif_fix_enum 1527 2010-12-29 10:47:43Z saulius 
;
_cod_original_sg_symbol_H-M 'P 21/n'
_cod_database_code 4022854

loop_
_symmetry_equiv_pos_as_xyz
'x, y, z'
'-x+1/2, y+1/2, -z+1/2'
'-x, -y, -z'
'x-1/2, -y-1/2, z-1/2'

loop_
_atom_site_label
_atom_site_type_symbol
_atom_site_fract_x
_atom_site_fract_y
_atom_site_fract_z
_atom_site_U_iso_or_equiv
_atom_site_adp_type
_atom_site_occupancy
_atom_site_symmetry_multiplicity
_atom_site_calc_flag
_atom_site_refinement_flags
S1 S 0.47049(4) -0.04868(4) 0.24350(3) 0.02478(14) Uani 1 1 d .
O1 O 0.46632(11) 0.13698(13) -0.01522(9) 0.0327(3) Uani 1 1 d .
O2 O 0.40780(11) -0.00088(13) 0.31010(9) 0.0310(3) Uani 1 1 d .
O3 O 0.48663(11) -0.18510(12) 0.23441(10) 0.0327(3) Uani 1 1 d .
N1 N 0.41831(13) 0.00199(14) 0.15121(10) 0.0247(4) Uani 1 1 d .
H1N H 0.4172 -0.0483 0.1050 0.030 Uiso 1 1 calc R
C1 C 0.37265(15) 0.13284(17) 0.14465(12) 0.0230(4) Uani 1 1 d .
H1 H 0.3512 0.1515 0.2018 0.028 Uiso 1 1 d R
C2 C 0.45210(15) 0.23481(17) 0.12105(12) 0.0235(4) Uani 1 1 d .
C3 C 0.46879(15) 0.34545(18) 0.16665(13) 0.0255(4) Uani 1 1 d .
H3 H 0.5171 0.4087 0.1474 0.031 Uiso 1 1 d R
C4 C 0.41957(16) 0.38462(19) 0.24462(13) 0.0283(4) Uani 1 1 d .
H4 H 0.3764 0.3236 0.2726 0.034 Uiso 1 1 d R
C5 C 0.43227(17) 0.50163(19) 0.27967(14) 0.0317(5) Uani 1 1 d .
H5A H 0.3986 0.5237 0.3314 0.038 Uiso 1 1 d R
H5B H 0.4751 0.5643 0.2529 0.038 Uiso 1 1 d R
C6 C 0.50550(15) 0.21202(17) 0.04029(13) 0.0247(4) Uani 1 1 d .
C7 C 0.60817(15) 0.27493(17) 0.02564(13) 0.0242(4) Uani 1 1 d .
C8 C 0.68955(16) 0.27802(19) 0.09078(13) 0.0283(4) Uani 1 1 d .
H8 H 0.6774 0.2507 0.1488 0.034 Uiso 1 1 d R
C9 C 0.78839(17) 0.3203(2) 0.07187(14) 0.0341(5) Uani 1 1 d .
H9 H 0.8456 0.3183 0.1158 0.041 Uiso 1 1 d R
C10 C 0.80510(18) 0.3653(2) -0.01027(15) 0.0381(5) Uani 1 1 d .
H10 H 0.8731 0.3965 -0.0229 0.046 Uiso 1 1 d R
C11 C 0.72401(18) 0.3655(2) -0.07506(15) 0.0373(5) Uani 1 1 d .
H11 H 0.7364 0.3991 -0.1315 0.045 Uiso 1 1 d R
C12 C 0.62633(17) 0.31841(19) -0.05741(14) 0.0307(5) Uani 1 1 d .
H12 H 0.5706 0.3152 -0.1026 0.037 Uiso 1 1 d R
C13 C 0.27144(15) 0.13663(17) 0.08602(12) 0.0229(4) Uani 1 1 d .
C14 C 0.20736(16) 0.24544(18) 0.09091(13) 0.0281(4) Uani 1 1 d .
H14 H 0.2307 0.3171 0.1270 0.034 Uiso 1 1 d R
C15 C 0.11087(17) 0.2519(2) 0.04379(14) 0.0319(5) Uani 1 1 d .
H15 H 0.0672 0.3267 0.0490 0.038 Uiso 1 1 d R
C16 C 0.07785(17) 0.1501(2) -0.00973(13) 0.0314(5) Uani 1 1 d .
H16 H 0.0114 0.1549 -0.0428 0.038 Uiso 1 1 d R
C17 C 0.14119(16) 0.0424(2) -0.01563(13) 0.0305(5) Uani 1 1 d .
H17 H 0.1194 -0.0287 -0.0528 0.037 Uiso 1 1 d R
C18 C 0.23765(15) 0.03553(19) 0.03177(13) 0.0275(4) Uani 1 1 d .
H18 H 0.2809 -0.0399 0.0271 0.033 Uiso 1 1 d R
C19 C 0.59663(15) 0.02130(17) 0.26164(12) 0.0247(4) Uani 1 1 d .
C20 C 0.61493(16) 0.11418(19) 0.32605(13) 0.0300(5) Uani 1 1 d .
H20 H 0.5580 0.1452 0.3578 0.036 Uiso 1 1 d R
C21 C 0.71625(17) 0.1607(2) 0.34394(15) 0.0353(5) Uani 1 1 d .
H21 H 0.7298 0.2259 0.3877 0.042 Uiso 1 1 d R
C22 C 0.79751(17) 0.1143(2) 0.29784(14) 0.0337(5) Uani 1 1 d .
H22 H 0.8679 0.1442 0.3113 0.040 Uiso 1 1 d R
C23 C 0.77833(17) 0.0218(2) 0.23361(14) 0.0336(5) Uani 1 1 d .
H23 H 0.8349 -0.0087 0.2012 0.040 Uiso 1 1 d R
C24 C 0.67777(17) -0.02460(19) 0.21455(13) 0.0298(4) Uani 1 1 d .
H24 H 0.6636 -0.0884 0.1699 0.036 Uiso 1 1 d R

loop_
_atom_site_aniso_label
_atom_site_aniso_U_11
_atom_site_aniso_U_22
_atom_site_aniso_U_33
_atom_site_aniso_U_23
_atom_site_aniso_U_13
_atom_site_aniso_U_12
S1 0.0282(3) 0.0213(2) 0.0252(3) 0.00121(19) 0.00447(19) -0.00085(18)
O1 0.0341(8) 0.0355(8) 0.0296(8) -0.0109(6) 0.0085(6) -0.0096(6)
O2 0.0323(8) 0.0345(7) 0.0272(8) 0.0007(6) 0.0089(6) -0.0001(6)
O3 0.0392(9) 0.0205(7) 0.0383(8) 0.0016(6) 0.0028(7) -0.0006(6)
N1 0.0302(9) 0.0206(7) 0.0233(8) -0.0029(7) 0.0031(7) 0.0003(6)
C1 0.0264(10) 0.0201(8) 0.0230(10) -0.0034(7) 0.0046(8) -0.0004(7)
C2 0.0232(10) 0.0231(9) 0.0242(10) 0.0000(8) 0.0024(8) 0.0000(7)
C3 0.0252(10) 0.0250(9) 0.0264(10) -0.0013(8) 0.0024(8) -0.0016(8)
C4 0.0291(11) 0.0281(10) 0.0283(11) -0.0031(8) 0.0062(9) -0.0022(8)
C5 0.0335(12) 0.0302(10) 0.0322(11) -0.0068(9) 0.0073(9) 0.0016(9)
C6 0.0278(10) 0.0201(9) 0.0267(10) -0.0015(8) 0.0043(8) -0.0002(8)
C7 0.0266(10) 0.0206(8) 0.0259(10) -0.0036(8) 0.0052(8) -0.0013(7)
C8 0.0315(11) 0.0277(10) 0.0259(10) -0.0040(8) 0.0035(9) -0.0024(8)
C9 0.0306(12) 0.0350(11) 0.0358(12) -0.0071(9) -0.0028(9) -0.0039(9)
C10 0.0308(12) 0.0395(12) 0.0453(14) -0.0057(10) 0.0105(10) -0.0115(9)
C11 0.0389(13) 0.0388(12) 0.0355(12) 0.0049(10) 0.0109(10) -0.0083(10)
C12 0.0321(11) 0.0315(10) 0.0286(11) 0.0018(9) 0.0031(9) -0.0042(9)
C13 0.0221(10) 0.0251(9) 0.0221(9) 0.0027(8) 0.0070(8) -0.0029(7)
C14 0.0288(11) 0.0252(9) 0.0305(11) -0.0012(8) 0.0032(9) -0.0016(8)
C15 0.0301(11) 0.0317(10) 0.0340(12) 0.0053(9) 0.0028(9) 0.0019(8)
C16 0.0273(11) 0.0402(11) 0.0267(11) 0.0071(9) 0.0007(9) -0.0059(9)
C17 0.0319(11) 0.0344(10) 0.0256(10) -0.0041(9) 0.0043(9) -0.0105(9)
C18 0.0253(10) 0.0275(9) 0.0306(11) -0.0054(8) 0.0068(8) -0.0027(8)
C19 0.0263(10) 0.0229(9) 0.0253(10) 0.0025(8) 0.0035(8) 0.0012(7)
C20 0.0308(11) 0.0289(10) 0.0307(11) -0.0043(9) 0.0057(9) 0.0006(8)
C21 0.0397(13) 0.0308(11) 0.0357(12) -0.0061(9) 0.0037(10) -0.0052(9)
C22 0.0288(11) 0.0341(11) 0.0379(12) 0.0008(10) 0.0005(9) -0.0029(9)
C23 0.0292(11) 0.0370(11) 0.0355(12) -0.0007(9) 0.0079(9) 0.0040(9)
C24 0.0348(12) 0.0273(10) 0.0277(11) -0.0026(8) 0.0054(9) 0.0014(8)

loop_
_atom_type_symbol
_atom_type_description
_atom_type_scat_dispersion_real
_atom_type_scat_dispersion_imag
_atom_type_scat_source
C C 0.0033 0.0016 'International Tables Vol C Tables 4.2.6.8 and 6.1.1.4'
H H 0.0000 0.0000 'International Tables Vol C Tables 4.2.6.8 and 6.1.1.4'
S S 0.1246 0.1234 'International Tables Vol C Tables 4.2.6.8 and 6.1.1.4'
O O 0.0106 0.0060 'International Tables Vol C Tables 4.2.6.8 and 6.1.1.4'
N N 0.0061 0.0033 'International Tables Vol C Tables 4.2.6.8 and 6.1.1.4'

loop_
_geom_angle_atom_site_label_1
_geom_angle_atom_site_label_2
_geom_angle_atom_site_label_3
_geom_angle
O3 S1 O2 120.03(9)
O3 S1 N1 106.63(9)
O2 S1 N1 107.57(9)
O3 S1 C19 106.33(9)
O2 S1 C19 107.17(9)
N1 S1 C19 108.75(9)
C1 N1 S1 119.66(13)
C1 N1 H1N 120.2
S1 N1 H1N 120.2
N1 C1 C2 112.51(15)
N1 C1 C13 112.31(14)
C2 C1 C13 113.10(16)
N1 C1 H1 105.0
C2 C1 H1 108.5
C13 C1 H1 104.7
C3 C2 C6 120.45(17)
C3 C2 C1 122.94(17)
C6 C2 C1 116.44(16)
C2 C3 C4 127.18(18)
C2 C3 H3 119.8
C4 C3 H3 113.0
C5 C4 C3 122.81(19)
C5 C4 H4 118.2
C3 C4 H4 119.0
C4 C5 H5A 120.3
C4 C5 H5B 119.7
H5A C5 H5B 120.0
O1 C6 C2 119.61(17)
O1 C6 C7 119.05(17)
C2 C6 C7 121.31(16)
C12 C7 C8 119.37(19)
C12 C7 C6 118.98(18)
C8 C7 C6 121.28(18)
C9 C8 C7 120.02(19)
C9 C8 H8 119.9
C7 C8 H8 120.1
C10 C9 C8 120.1(2)
C10 C9 H9 119.6
C8 C9 H9 120.3
C9 C10 C11 120.3(2)
C9 C10 H10 120.1
C11 C10 H10 119.7
C12 C11 C10 119.8(2)
C12 C11 H11 120.9
C10 C11 H11 119.3
C11 C12 C7 120.4(2)
C11 C12 H12 120.1
C7 C12 H12 119.5
C18 C13 C14 118.67(18)
C18 C13 C1 123.54(17)
C14 C13 C1 117.71(17)
C15 C14 C13 120.89(19)
C15 C14 H14 119.6
C13 C14 H14 119.5
C16 C15 C14 119.87(19)
C16 C15 H15 120.5
C14 C15 H15 119.6
C17 C16 C15 119.7(2)
C17 C16 H16 120.4
C15 C16 H16 119.9
C16 C17 C18 120.56(19)
C16 C17 H17 120.5
C18 C17 H17 118.9
C13 C18 C17 120.33(18)
C13 C18 H18 120.0
C17 C18 H18 119.7
C20 C19 C24 120.97(19)
C20 C19 S1 120.02(15)
C24 C19 S1 118.87(15)
C19 C20 C21 119.19(19)
C19 C20 H20 120.0
C21 C20 H20 120.8
C22 C21 C20 120.1(2)
C22 C21 H21 119.9
C20 C21 H21 120.1
C23 C22 C21 120.3(2)
C23 C22 H22 119.5
C21 C22 H22 120.2
C24 C23 C22 120.36(19)
C24 C23 H23 119.9
C22 C23 H23 119.8
C23 C24 C19 119.14(19)
C23 C24 H24 121.0
C19 C24 H24 119.9

loop_
_geom_bond_atom_site_label_1
_geom_bond_atom_site_label_2
_geom_bond_distance
S1 O3 1.4319(15)
S1 O2 1.4334(15)
S1 N1 1.6142(18)
S1 C19 1.771(2)
O1 C6 1.234(2)
N1 C1 1.472(2)
N1 H1N 0.8800
C1 C2 1.524(3)
C1 C13 1.525(3)
C1 H1 0.9600
C2 C3 1.350(3)
C2 C6 1.480(3)
C3 C4 1.452(3)
C3 H3 0.9600
C4 C5 1.329(3)
C4 H4 0.9599
C5 H5A 0.9600
C5 H5B 0.9599
C6 C7 1.495(3)
C7 C12 1.391(3)
C7 C8 1.394(3)
C8 C9 1.386(3)
C8 H8 0.9600
C9 C10 1.379(3)
C9 H9 0.9600
C10 C11 1.387(3)
C10 H10 0.9600
C11 C12 1.384(3)
C11 H11 0.9600
C12 H12 0.9600
C13 C18 1.387(3)
C13 C14 1.396(3)
C14 C15 1.387(3)
C14 H14 0.9600
C15 C16 1.383(3)
C15 H15 0.9599
C16 C17 1.382(3)
C16 H16 0.9599
C17 C18 1.389(3)
C17 H17 0.9599
C18 H18 0.9600
C19 C20 1.388(3)
C19 C24 1.390(3)
C20 C21 1.390(3)
C20 H20 0.9600
C21 C22 1.384(3)
C21 H21 0.9600
C22 C23 1.384(3)
C22 H22 0.9600
C23 C24 1.384(3)
C23 H23 0.9600
C24 H24 0.9600

loop_
_geom_hbond_atom_site_label_D
_geom_hbond_atom_site_label_H
_geom_hbond_atom_site_label_A
_geom_hbond_distance_DH
_geom_hbond_distance_HA
_geom_hbond_distance_DA
_geom_hbond_angle_DHA
_geom_hbond_site_symmetry_A
N1 H1N O1 0.88 2.29 3.010(2) 138.5 3_655

loop_
_geom_torsion_atom_site_label_1
_geom_torsion_atom_site_label_2
_geom_torsion_atom_site_label_3
_geom_torsion_atom_site_label_4
_geom_torsion
O3 S1 N1 C1 167.71(13)
O2 S1 N1 C1 37.73(16)
C19 S1 N1 C1 -78.01(15)
S1 N1 C1 C2 90.28(18)
S1 N1 C1 C13 -140.74(14)
N1 C1 C2 C3 -128.76(19)
C13 C1 C2 C3 102.7(2)
N1 C1 C2 C6 56.0(2)
C13 C1 C2 C6 -72.6(2)
C6 C2 C3 C4 177.28(18)
C1 C2 C3 C4 2.2(3)
C2 C3 C4 C5 -172.4(2)
C3 C2 C6 O1 -155.71(19)
C1 C2 C6 O1 19.7(3)
C3 C2 C6 C7 26.3(3)
C1 C2 C6 C7 -158.33(17)
O1 C6 C7 C12 40.2(3)
C2 C6 C7 C12 -141.80(19)
O1 C6 C7 C8 -132.7(2)
C2 C6 C7 C8 45.3(3)
C12 C7 C8 C9 -2.1(3)
C6 C7 C8 C9 170.86(18)
C7 C8 C9 C10 3.2(3)
C8 C9 C10 C11 -1.7(3)
C9 C10 C11 C12 -0.9(3)
C10 C11 C12 C7 2.1(3)
C8 C7 C12 C11 -0.6(3)
C6 C7 C12 C11 -173.68(18)
N1 C1 C13 C18 -12.0(3)
C2 C1 C13 C18 116.6(2)
N1 C1 C13 C14 164.66(16)
C2 C1 C13 C14 -66.7(2)
C18 C13 C14 C15 1.2(3)
C1 C13 C14 C15 -175.72(18)
C13 C14 C15 C16 -0.8(3)
C14 C15 C16 C17 0.2(3)
C15 C16 C17 C18 0.0(3)
C14 C13 C18 C17 -0.9(3)
C1 C13 C18 C17 175.80(18)
C16 C17 C18 C13 0.3(3)
O3 S1 C19 C20 -135.32(16)
O2 S1 C19 C20 -5.81(19)
N1 S1 C19 C20 110.20(17)
O3 S1 C19 C24 40.39(18)
O2 S1 C19 C24 169.91(15)
N1 S1 C19 C24 -74.08(17)
C24 C19 C20 C21 -0.6(3)
S1 C19 C20 C21 175.02(16)
C19 C20 C21 C22 -0.1(3)
C20 C21 C22 C23 0.2(3)
C21 C22 C23 C24 0.3(3)
C22 C23 C24 C19 -1.0(3)
C20 C19 C24 C23 1.1(3)
S1 C19 C24 C23 -174.55(16)

loop_
_cod_related_entry_id
_cod_related_entry_database
_cod_related_entry_code
1 ChemSpider 17344075
